data_4075600
loop_
_publ_author_name
'Dorcier, Antoine'
'Ang, Wee Han'
'Bola\~no, Sandra'
'Gonsalvi, Luca'
'Juillerat-Jeannerat, Lucienne'
'Laurenczy, G\`abor'
'Peruzzini, Maurizio'
'Phillips, Andrew D.'
'Zanobini, Fabrizio'
'Dyson, Paul J.'

_publ_section_title
;
 In Vitro Evaluation of Rhodium and Osmium RAPTA Analogues:&#x00A0; The
 Case for Organometallic Anticancer Drugs Not Based on Ruthenium
;
_journal_issue 17
_journal_name_full Organometallics
_journal_page_first 4090
_journal_paper_doi 10.1021/om060394o
_journal_volume 25
_journal_year 2006
_chemical_compound_source 'synthesis as described'
_chemical_formula_moiety 'C46.70 H61.81 B Cl N6 O0.705 P2 Rh'
_chemical_formula_sum 'C46.7 H61.81 B Cl N6 O0.705 P2 Rh'
_chemical_formula_weight 929.54
_chemical_name_common 'Cp*Rh(PTA)2Cl BPh4 MeOH'
_chemical_name_systematic
;
 Chloro-Pentamethylcyclodienyl-Bis-1,3,5-Triaza-7-phosphaadamantane-
 Rhodium(III) Tetraphenylborate with methanol solvate
;
_space_group_IT_number 14
_symmetry_cell_setting monoclinic
_symmetry_Int_Tables_number 14
_symmetry_space_group_name_Hall '-P 2ybc'
_symmetry_space_group_name_H-M 'P 1 21/c 1'
_atom_sites_solution_hydrogens geom
_atom_sites_solution_primary direct
_atom_sites_solution_secondary difmap
_audit_creation_method SHELXL-97
_cell_angle_alpha 90.000
_cell_angle_beta 107.800(7)
_cell_angle_gamma 90.000
_cell_formula_units_Z 4
_cell_length_a 11.9850(10)
_cell_length_b 30.388(2)
_cell_length_c 13.0020(9)
_cell_measurement_reflns_used 2321
_cell_measurement_temperature 90(2)
_cell_measurement_theta_max 32.3327
_cell_measurement_theta_min 4.3379
_cell_volume 4508.6(6)
_computing_cell_refinement
;
CrysAlis RED, Oxford Diffraction Ltd.,
Version 1.171.pre23_10 beta (release 21.06.2004 CrysAlis171 .NET)
(compiled Jun 21 2004,12:00:08)
;
_computing_data_collection
;
CrysAlis CCD, Oxford Diffraction Ltd.,
Version 1.171.pre23_10 beta (release 21.06.2004 CrysAlis171 .NET)
(compiled Jun 21 2004,12:00:08)
;
_computing_data_reduction
;
CrysAlis RED, Oxford Diffraction Ltd.,
Version 1.171.pre23_10 beta (release 21.06.2004 CrysAlis171 .NET)
(compiled Jun 21 2004,12:00:08)
;
_computing_molecular_graphics 'ORTEPIII for Windows (Farrugia, 1997)'
_computing_publication_material 'WINGX (Farrugia, 1999)'
_computing_structure_refinement 'SHELXL-97 (Sheldrick, 1997)'
_computing_structure_solution 'SHELXS-97 (Sheldrick, 1997)'
_diffrn_ambient_temperature 90(2)
_diffrn_detector_area_resol_mean 16.4547
_diffrn_measured_fraction_theta_full 0.983
_diffrn_measured_fraction_theta_max 0.983
_diffrn_measurement_details
;
  1 omega   -5.00  113.50   0.7500    5.0000
omega____ theta____ kappa____ phi______ omega'___ theta'___ frames
    -       35.0000   80.0000    0.0000    0.0000    0.0000 158

  2 omega   -5.00  113.50   0.7500    5.0000
omega____ theta____ kappa____ phi______ omega'___ theta'___ frames
    -       35.0000   80.0000  120.0000    0.0000    0.0000 158

  3 omega  -75.00   43.50   0.7500    5.0000
omega____ theta____ kappa____ phi______ omega'___ theta'___ frames
    -      -35.0000   80.0000   90.0000    0.0000    0.0000 158

  4 phi   -180.00  169.50   0.7500    5.0000
omega____ theta____ kappa____ phi______ omega'___ theta'___ frames
   0.0000   35.0000    0.0000     -        0.0000    0.0000 466

  5 omega   -8.00  112.00   0.7500    5.0000
omega____ theta____ kappa____ phi______ omega'___ theta'___ frames
    -       35.0000   40.0000   90.0000    0.0000    0.0000 160

  6 omega   -8.00  112.00   0.7500    5.0000
omega____ theta____ kappa____ phi______ omega'___ theta'___ frames
    -       35.0000   40.0000  120.0000    0.0000    0.0000 160

  7 omega  -78.00   42.00   0.7500    5.0000
omega____ theta____ kappa____ phi______ omega'___ theta'___ frames
    -      -35.0000   40.0000   90.0000    0.0000    0.0000 160

  8 omega  -42.00   78.00   0.7500    5.0000
omega____ theta____ kappa____ phi______ omega'___ theta'___ frames
    -       35.0000  -40.0000   90.0000    0.0000    0.0000 160

  9 omega  -42.00   78.00   0.7500    5.0000
omega____ theta____ kappa____ phi______ omega'___ theta'___ frames
    -       35.0000  -40.0000  120.0000    0.0000    0.0000 160

 10 omega -112.00    8.00   0.7500    5.0000
omega____ theta____ kappa____ phi______ omega'___ theta'___ frames
    -      -35.0000  -40.0000   90.0000    0.0000    0.0000 160

 11 omega  -44.00   74.50   0.7500    5.0000
omega____ theta____ kappa____ phi______ omega'___ theta'___ frames
    -       35.0000  -80.0000    0.0000    0.0000    0.0000 158

 12 omega  -44.00   74.50   0.7500    5.0000
omega____ theta____ kappa____ phi______ omega'___ theta'___ frames
    -       35.0000  -80.0000  120.0000    0.0000    0.0000 158
;
_diffrn_measurement_device_type 'Oxford-Diffraction XCALIBUR'
_diffrn_measurement_method \w-\f
_diffrn_orient_matrix_UB_11 0.0092563078
_diffrn_orient_matrix_UB_12 0.0174153705
_diffrn_orient_matrix_UB_13 -0.0327731267
_diffrn_orient_matrix_UB_21 0.0543551839
_diffrn_orient_matrix_UB_22 -0.0094590533
_diffrn_orient_matrix_UB_23 0.0008115476
_diffrn_orient_matrix_UB_31 -0.0286910201
_diffrn_orient_matrix_UB_32 -0.0123306275
_diffrn_orient_matrix_UB_33 -0.0469908623
_diffrn_radiation_monochromator graphite
_diffrn_radiation_source 'fine-focus sealed tube'
_diffrn_radiation_type MoK\a
_diffrn_radiation_wavelength 0.71073
_diffrn_reflns_av_R_equivalents 0.0531
_diffrn_reflns_av_sigmaI/netI 0.0159
_diffrn_reflns_limit_h_max 14
_diffrn_reflns_limit_h_min -14
_diffrn_reflns_limit_k_max 36
_diffrn_reflns_limit_k_min -36
_diffrn_reflns_limit_l_max 15
_diffrn_reflns_limit_l_min -15
_diffrn_reflns_number 101216
_diffrn_reflns_theta_full 25.25
_diffrn_reflns_theta_max 25.25
_diffrn_reflns_theta_min 4.35
_diffrn_standards_decay_% 0
_diffrn_standards_interval_count 0
_diffrn_standards_interval_time 0
_diffrn_standards_number 0
_exptl_absorpt_coefficient_mu 0.551
_exptl_absorpt_correction_T_max 0.8016
_exptl_absorpt_correction_T_min 0.6732
_exptl_absorpt_correction_type multi-scan
_exptl_absorpt_process_details
;
 SADABS 2.03 (Bruker, 2001)
 [c.f. r.h. blessing, acta cryst. (1995), a51, 33-38]
;
_exptl_crystal_colour orange
_exptl_crystal_density_diffrn 1.369
_exptl_crystal_density_method 'not measured'
_exptl_crystal_description prism
_exptl_crystal_F_000 1946
_exptl_crystal_size_max 0.78
_exptl_crystal_size_mid 0.63
_exptl_crystal_size_min 0.42
_refine_diff_density_max 0.990
_refine_diff_density_min -0.426
_refine_diff_density_rms 0.067
_refine_ls_extinction_method none
_refine_ls_goodness_of_fit_ref 1.164
_refine_ls_hydrogen_treatment constr
_refine_ls_matrix_type full
_refine_ls_number_parameters 530
_refine_ls_number_reflns 8037
_refine_ls_number_restraints 0
_refine_ls_restrained_S_all 1.164
_refine_ls_R_factor_all 0.0460
_refine_ls_R_factor_gt 0.0454
_refine_ls_shift/su_max 0.042
_refine_ls_shift/su_mean 0.000
_refine_ls_structure_factor_coef Fsqd
_refine_ls_weighting_details 'calc w=1/[\s^2^(Fo^2^)+(0.0259P)^2^+8.6896P] where P=(Fo^2^+2Fc^2^)/3'
_refine_ls_weighting_scheme calc
_refine_ls_wR_factor_gt 0.0967
_refine_ls_wR_factor_ref 0.0971
_reflns_number_gt 7960
_reflns_number_total 8037
_reflns_threshold_expression I>2/s(I)
_cod_data_source_file om060394osi20060505_051727.cif
_cod_data_source_block adp146
_cod_original_sg_symbol_H-M 'P 21/c'
_cod_original_formula_sum 'C46.70 H61.81 B Cl N6 O0.705 P2 Rh'
_cod_database_code 4075600

loop_
_symmetry_equiv_pos_as_xyz
'x, y, z'
'-x, y+1/2, -z+1/2'
'-x, -y, -z'
'x, -y-1/2, z-1/2'

loop_
_atom_site_label
_atom_site_type_symbol
_atom_site_fract_x
_atom_site_fract_y
_atom_site_fract_z
_atom_site_U_iso_or_equiv
_atom_site_adp_type
_atom_site_occupancy
_atom_site_symmetry_multiplicity
_atom_site_calc_flag
_atom_site_refinement_flags
_atom_site_disorder_assembly
_atom_site_disorder_group
C1 C 0.1461(3) 0.29534(13) 0.6678(3) 0.0448(8) Uani 1 1 d . . .
H1A H 0.1717 0.2721 0.7232 0.054 Uiso 1 1 calc R . .
H1B H 0.1206 0.3210 0.7019 0.054 Uiso 1 1 calc R . .
C2 C 0.1931(3) 0.34520(14) 0.5041(3) 0.0516(9) Uani 1 1 d . . .
H2A H 0.1700 0.3736 0.5291 0.062 Uiso 1 1 calc R . .
H2B H 0.2462 0.3516 0.4607 0.062 Uiso 1 1 calc R . .
C3 C 0.2799(3) 0.26051(14) 0.5479(3) 0.0538(10) Uani 1 1 d . . .
H3A H 0.3365 0.2647 0.5070 0.065 Uiso 1 1 calc R . .
H3B H 0.3093 0.2364 0.6003 0.065 Uiso 1 1 calc R . .
C4 C 0.0059(3) 0.31228(15) 0.4951(3) 0.0583(11) Uani 1 1 d . . .
H4A H -0.0682 0.3020 0.4427 0.070 Uiso 1 1 calc R . .
H4B H -0.0116 0.3397 0.5285 0.070 Uiso 1 1 calc R . .
C5 C 0.0794(4) 0.23952(15) 0.5305(4) 0.0670(12) Uani 1 1 d . . .
H5A H 0.0081 0.2266 0.4794 0.080 Uiso 1 1 calc R . .
H5B H 0.1125 0.2176 0.5881 0.080 Uiso 1 1 calc R . .
C6 C 0.1199(4) 0.28198(18) 0.3927(3) 0.0700(14) Uani 1 1 d . . .
H6A H 0.0497 0.2704 0.3372 0.084 Uiso 1 1 calc R . .
H6B H 0.1795 0.2888 0.3565 0.084 Uiso 1 1 calc R . .
C7 C 0.5713(3) 0.25788(11) 0.6402(3) 0.0400(8) Uani 1 1 d . . .
H7A H 0.5510 0.2355 0.6869 0.048 Uiso 1 1 calc R . .
H7B H 0.5097 0.2574 0.5692 0.048 Uiso 1 1 calc R . .
C8 C 0.6353(3) 0.34355(12) 0.6097(3) 0.0441(8) Uani 1 1 d . . .
H8A H 0.5758 0.3454 0.5377 0.053 Uiso 1 1 calc R . .
H8B H 0.6546 0.3739 0.6371 0.053 Uiso 1 1 calc R . .
C9 C 0.7094(3) 0.30522(13) 0.8163(3) 0.0452(8) Uani 1 1 d . . .
H9A H 0.7322 0.3337 0.8539 0.054 Uiso 1 1 calc R . .
H9B H 0.6938 0.2842 0.8685 0.054 Uiso 1 1 calc R . .
C10 C 0.7783(3) 0.24549(14) 0.7286(4) 0.0586(11) Uani 1 1 d . . .
H10A H 0.8496 0.2330 0.7167 0.070 Uiso 1 1 calc R . .
H10B H 0.7544 0.2255 0.7783 0.070 Uiso 1 1 calc R . .
C11 C 0.8329(3) 0.31895(15) 0.7031(3) 0.0584(11) Uani 1 1 d . . .
H11A H 0.8468 0.3486 0.7360 0.070 Uiso 1 1 calc R . .
H11B H 0.9064 0.3094 0.6900 0.070 Uiso 1 1 calc R . .
C12 C 0.7158(3) 0.27809(14) 0.5541(3) 0.0520(10) Uani 1 1 d . . .
H12A H 0.7852 0.2669 0.5362 0.062 Uiso 1 1 calc R . .
H12B H 0.6503 0.2799 0.4859 0.062 Uiso 1 1 calc R . .
C13 C 0.4068(3) 0.41079(10) 0.7482(3) 0.0363(7) Uani 1 1 d . . .
C14 C 0.3161(3) 0.39579(10) 0.7908(3) 0.0381(7) Uani 1 1 d . . .
C15 C 0.3705(3) 0.37352(10) 0.8890(3) 0.0368(7) Uani 1 1 d . . .
C16 C 0.4961(3) 0.37768(10) 0.9127(2) 0.0352(7) Uani 1 1 d . . .
C17 C 0.5174(3) 0.40191(10) 0.8275(3) 0.0326(7) Uani 1 1 d . . .
C18 C 0.3878(4) 0.43980(13) 0.6506(3) 0.0592(11) Uani 1 1 d . . .
H18A H 0.3826 0.4706 0.6714 0.089 Uiso 1 1 calc R . .
H18B H 0.3147 0.4314 0.5957 0.089 Uiso 1 1 calc R . .
H18C H 0.4535 0.4364 0.6213 0.089 Uiso 1 1 calc R . .
C19 C 0.1894(3) 0.40783(13) 0.7503(4) 0.0619(12) Uani 1 1 d . . .
H19A H 0.1430 0.3855 0.7733 0.093 Uiso 1 1 calc R . .
H19B H 0.1644 0.4094 0.6712 0.093 Uiso 1 1 calc R . .
H19C H 0.1776 0.4365 0.7797 0.093 Uiso 1 1 calc R . .
C20 C 0.3120(4) 0.35224(13) 0.9618(3) 0.0585(11) Uani 1 1 d . . .
H20A H 0.3019 0.3738 1.0143 0.088 Uiso 1 1 calc R . .
H20B H 0.3603 0.3278 1.0002 0.088 Uiso 1 1 calc R . .
H20C H 0.2351 0.3411 0.9190 0.088 Uiso 1 1 calc R . .
C21 C 0.5845(4) 0.36351(13) 1.0149(3) 0.0542(10) Uani 1 1 d . . .
H21A H 0.5830 0.3314 1.0208 0.081 Uiso 1 1 calc R . .
H21B H 0.5660 0.3768 1.0764 0.081 Uiso 1 1 calc R . .
H21C H 0.6626 0.3730 1.0149 0.081 Uiso 1 1 calc R . .
C22 C 0.6315(3) 0.42140(12) 0.8269(3) 0.0490(9) Uani 1 1 d . . .
H22A H 0.6334 0.4238 0.7523 0.074 Uiso 1 1 calc R . .
H22B H 0.6959 0.4025 0.8681 0.074 Uiso 1 1 calc R . .
H22C H 0.6402 0.4507 0.8599 0.074 Uiso 1 1 calc R . .
C23 C 0.6344(3) 0.58368(11) 0.7754(3) 0.0395(7) Uani 1 1 d . . .
C24 C 0.5213(3) 0.56509(12) 0.7463(3) 0.0434(8) Uani 1 1 d . . .
H24 H 0.5145 0.5347 0.7603 0.052 Uiso 1 1 calc R . .
C25 C 0.4196(4) 0.58856(14) 0.6986(3) 0.0528(9) Uani 1 1 d . . .
H25 H 0.3456 0.5742 0.6801 0.063 Uiso 1 1 calc R . .
C26 C 0.4263(4) 0.63269(15) 0.6781(3) 0.0622(12) Uani 1 1 d . . .
H26 H 0.3572 0.6492 0.6454 0.075 Uiso 1 1 calc R . .
C27 C 0.5335(5) 0.65256(14) 0.7054(4) 0.0639(12) Uani 1 1 d . . .
H27 H 0.5388 0.6831 0.6921 0.077 Uiso 1 1 calc R . .
C28 C 0.6353(4) 0.62847(11) 0.7527(3) 0.0486(9) Uani 1 1 d . . .
H28 H 0.7086 0.6432 0.7703 0.058 Uiso 1 1 calc R . .
C29 C 0.7414(3) 0.52697(10) 0.9369(3) 0.0354(7) Uani 1 1 d . . .
C30 C 0.8286(3) 0.49724(12) 0.9928(3) 0.0473(8) Uani 1 1 d . . .
H30 H 0.8943 0.4931 0.9675 0.057 Uiso 1 1 calc R . .
C31 C 0.8243(4) 0.47368(13) 1.0826(3) 0.0512(9) Uani 1 1 d . . .
H31 H 0.8857 0.4539 1.1171 0.061 Uiso 1 1 calc R . .
C32 C 0.7309(4) 0.47900(12) 1.1217(3) 0.0497(9) Uani 1 1 d . . .
H32 H 0.7262 0.4625 1.1823 0.060 Uiso 1 1 calc R . .
C33 C 0.6441(3) 0.50855(12) 1.0717(3) 0.0466(9) Uani 1 1 d . . .
H33 H 0.5799 0.5130 1.0989 0.056 Uiso 1 1 calc R . .
C34 C 0.6504(3) 0.53177(11) 0.9817(3) 0.0391(7) Uani 1 1 d . . .
H34 H 0.5894 0.5520 0.9490 0.047 Uiso 1 1 calc R . .
C35 C 0.7636(3) 0.51664(11) 0.7375(3) 0.0384(7) Uani 1 1 d . . .
C36 C 0.6778(3) 0.50875(12) 0.6397(3) 0.0470(8) Uani 1 1 d . . .
H36 H 0.6106 0.5272 0.6201 0.056 Uiso 1 1 calc R . .
C37 C 0.6853(4) 0.47518(14) 0.5690(3) 0.0563(10) Uani 1 1 d . . .
H37 H 0.6237 0.4713 0.5033 0.068 Uiso 1 1 calc R . .
C38 C 0.7799(4) 0.44796(14) 0.5931(4) 0.0582(11) Uani 1 1 d . . .
H38 H 0.7840 0.4243 0.5466 0.070 Uiso 1 1 calc R . .
C39 C 0.8699(4) 0.45568(16) 0.6870(4) 0.0662(12) Uani 1 1 d . . .
H39 H 0.9378 0.4376 0.7048 0.079 Uiso 1 1 calc R . .
C40 C 0.8620(4) 0.48961(14) 0.7558(3) 0.0557(10) Uani 1 1 d . . .
H40 H 0.9267 0.4947 0.8184 0.067 Uiso 1 1 calc R . .
C41 C 0.8701(3) 0.58474(11) 0.8637(3) 0.0401(8) Uani 1 1 d . . .
C42 C 0.9309(3) 0.59533(12) 0.9705(3) 0.0450(8) Uani 1 1 d . . .
H42 H 0.9063 0.5825 1.0266 0.054 Uiso 1 1 calc R . .
C43 C 1.0262(4) 0.62387(14) 0.9982(4) 0.0569(10) Uani 1 1 d . . .
H43 H 1.0641 0.6306 1.0720 0.068 Uiso 1 1 calc R . .
C44 C 1.0655(4) 0.64229(13) 0.9203(4) 0.0587(11) Uani 1 1 d . . .
H44 H 1.1310 0.6616 0.9393 0.070 Uiso 1 1 calc R . .
C45 C 1.0093(4) 0.63260(15) 0.8141(4) 0.0632(12) Uani 1 1 d . . .
H45 H 1.0358 0.6452 0.7589 0.076 Uiso 1 1 calc R . .
C46 C 0.9132(4) 0.60428(14) 0.7873(3) 0.0554(10) Uani 1 1 d . . .
H46 H 0.8756 0.5981 0.7131 0.066 Uiso 1 1 calc R . .
B1 B 0.7521(3) 0.55348(12) 0.8282(3) 0.0374(8) Uani 1 1 d . . .
N1 N 0.0460(3) 0.27903(11) 0.5794(3) 0.0516(8) Uani 1 1 d . . .
N2 N 0.1655(3) 0.24798(12) 0.4727(3) 0.0635(10) Uani 1 1 d . . .
N3 N 0.0883(3) 0.32256(13) 0.4365(3) 0.0574(9) Uani 1 1 d . . .
N4 N 0.6849(2) 0.24667(10) 0.6254(3) 0.0453(7) Uani 1 1 d . . .
N5 N 0.8073(3) 0.28857(12) 0.7809(3) 0.0528(8) Uani 1 1 d . . .
N6 N 0.7414(3) 0.32222(11) 0.5991(3) 0.0490(8) Uani 1 1 d . . .
P1 P 0.27102(7) 0.31163(3) 0.62194(6) 0.03072(17) Uani 1 1 d . . .
P2 P 0.57406(7) 0.31290(3) 0.70225(6) 0.02955(17) Uani 1 1 d . . .
Cl1 Cl 0.43109(8) 0.26876(3) 0.84548(7) 0.04125(19) Uani 1 1 d . . .
Rh1 Rh 0.42335(2) 0.339535(7) 0.760180(18) 0.02603(8) Uani 1 1 d . . .
C47 C -0.0302(9) 0.4503(3) 0.4096(8) 0.110(3) Uiso 0.704(11) 1 d P A 1
H47A H -0.0726 0.4273 0.4355 0.165 Uiso 0.704(11) 1 calc PR A 1
H47B H -0.0382 0.4451 0.3333 0.165 Uiso 0.704(11) 1 calc PR A 1
H47C H -0.0629 0.4792 0.4177 0.165 Uiso 0.704(11) 1 calc PR A 1
O1 O 0.0875(7) 0.4491(3) 0.4697(6) 0.128(3) Uiso 0.704(11) 1 d P A 1
H2 H 0.1284 0.4458 0.4281 0.192 Uiso 0.704(11) 1 calc PR A 1

loop_
_atom_site_aniso_label
_atom_site_aniso_U_11
_atom_site_aniso_U_22
_atom_site_aniso_U_33
_atom_site_aniso_U_23
_atom_site_aniso_U_13
_atom_site_aniso_U_12
C1 0.0368(18) 0.051(2) 0.049(2) -0.0032(16) 0.0157(16) -0.0081(15)
C2 0.048(2) 0.063(2) 0.039(2) 0.0064(17) 0.0062(17) 0.0007(18)
C3 0.0329(19) 0.061(2) 0.062(2) -0.029(2) 0.0058(18) 0.0037(17)
C4 0.0330(19) 0.077(3) 0.057(2) -0.015(2) 0.0024(18) 0.0055(19)
C5 0.043(2) 0.056(3) 0.094(3) -0.024(2) 0.009(2) -0.0136(19)
C6 0.043(2) 0.114(4) 0.044(2) -0.032(3) 0.0013(19) -0.003(2)
C7 0.0307(17) 0.0403(18) 0.050(2) -0.0094(15) 0.0142(15) -0.0016(14)
C8 0.052(2) 0.046(2) 0.0413(19) 0.0015(15) 0.0250(17) -0.0015(16)
C9 0.0360(19) 0.062(2) 0.0347(18) -0.0094(16) 0.0066(15) 0.0039(16)
C10 0.043(2) 0.062(3) 0.065(3) -0.005(2) 0.009(2) 0.0180(19)
C11 0.036(2) 0.077(3) 0.067(3) -0.027(2) 0.023(2) -0.0163(19)
C12 0.0381(19) 0.074(3) 0.048(2) -0.0202(19) 0.0192(17) 0.0002(18)
C13 0.052(2) 0.0208(14) 0.0353(17) -0.0014(12) 0.0116(15) -0.0006(13)
C14 0.0358(17) 0.0270(15) 0.050(2) -0.0107(14) 0.0109(15) 0.0007(13)
C15 0.0473(19) 0.0273(16) 0.0417(18) -0.0119(13) 0.0220(16) -0.0020(13)
C16 0.0459(19) 0.0294(16) 0.0299(16) -0.0079(12) 0.0112(14) 0.0018(13)
C17 0.0386(17) 0.0240(14) 0.0364(16) -0.0079(12) 0.0133(14) -0.0021(12)
C18 0.081(3) 0.038(2) 0.050(2) 0.0129(17) 0.008(2) -0.0037(19)
C19 0.044(2) 0.046(2) 0.089(3) -0.023(2) 0.009(2) 0.0093(17)
C20 0.083(3) 0.048(2) 0.065(3) -0.0141(19) 0.052(2) -0.012(2)
C21 0.072(3) 0.049(2) 0.0332(18) -0.0067(16) 0.0040(18) 0.0045(19)
C22 0.046(2) 0.0394(19) 0.064(2) -0.0114(17) 0.0193(19) -0.0157(16)
C23 0.049(2) 0.0360(17) 0.0304(16) -0.0008(13) 0.0081(15) -0.0023(15)
C24 0.048(2) 0.0407(19) 0.0371(18) 0.0012(15) 0.0063(16) 0.0000(15)
C25 0.049(2) 0.069(3) 0.0379(19) 0.0039(18) 0.0095(17) 0.0067(19)
C26 0.071(3) 0.069(3) 0.046(2) 0.016(2) 0.016(2) 0.027(2)
C27 0.092(4) 0.041(2) 0.059(3) 0.0111(19) 0.024(2) 0.016(2)
C28 0.067(3) 0.0337(18) 0.044(2) -0.0005(15) 0.0154(18) -0.0027(17)
C29 0.0403(18) 0.0274(15) 0.0352(17) -0.0035(13) 0.0067(14) -0.0065(13)
C30 0.043(2) 0.048(2) 0.050(2) 0.0060(17) 0.0132(17) 0.0034(16)
C31 0.054(2) 0.043(2) 0.049(2) 0.0116(17) 0.0048(18) 0.0032(17)
C32 0.063(2) 0.046(2) 0.0370(19) 0.0056(16) 0.0110(18) -0.0104(18)
C33 0.051(2) 0.052(2) 0.0402(19) -0.0052(16) 0.0179(17) -0.0082(17)
C34 0.0431(19) 0.0337(17) 0.0383(18) -0.0027(14) 0.0095(15) -0.0017(14)
C35 0.0417(19) 0.0374(18) 0.0364(17) -0.0001(14) 0.0128(15) -0.0080(14)
C36 0.055(2) 0.045(2) 0.0400(19) -0.0020(16) 0.0134(17) -0.0010(17)
C37 0.067(3) 0.061(2) 0.042(2) -0.0107(18) 0.0179(19) -0.011(2)
C38 0.076(3) 0.050(2) 0.060(3) -0.0144(19) 0.038(2) -0.010(2)
C39 0.063(3) 0.070(3) 0.073(3) -0.009(2) 0.031(2) 0.013(2)
C40 0.047(2) 0.067(3) 0.052(2) -0.013(2) 0.0126(19) 0.0015(19)
C41 0.0410(19) 0.0335(17) 0.0422(19) 0.0007(14) 0.0076(15) -0.0037(14)
C42 0.044(2) 0.047(2) 0.0425(19) -0.0085(16) 0.0114(16) -0.0044(16)
C43 0.049(2) 0.060(3) 0.055(2) -0.014(2) 0.0054(19) -0.0110(19)
C44 0.043(2) 0.045(2) 0.079(3) 0.000(2) 0.003(2) -0.0104(17)
C45 0.057(3) 0.060(3) 0.071(3) 0.022(2) 0.017(2) -0.013(2)
C46 0.055(2) 0.058(2) 0.047(2) 0.0125(18) 0.0071(19) -0.0149(19)
B1 0.040(2) 0.0337(19) 0.0365(19) -0.0008(15) 0.0093(17) -0.0055(16)
N1 0.0307(15) 0.061(2) 0.061(2) -0.0124(16) 0.0123(15) -0.0084(14)
N2 0.0334(17) 0.070(2) 0.078(2) -0.043(2) 0.0022(17) -0.0027(16)
N3 0.0438(18) 0.082(2) 0.0372(17) -0.0044(16) -0.0020(14) 0.0050(17)
N4 0.0340(15) 0.0465(17) 0.0546(18) -0.0140(14) 0.0126(14) 0.0065(13)
N5 0.0305(15) 0.074(2) 0.0485(18) -0.0139(16) 0.0034(14) 0.0070(15)
N6 0.0426(17) 0.063(2) 0.0497(18) -0.0128(15) 0.0257(15) -0.0092(15)
P1 0.0278(4) 0.0339(4) 0.0303(4) -0.0047(3) 0.0086(3) -0.0024(3)
P2 0.0272(4) 0.0329(4) 0.0286(4) -0.0032(3) 0.0086(3) -0.0003(3)
Cl1 0.0591(5) 0.0288(4) 0.0394(4) 0.0061(3) 0.0202(4) 0.0035(3)
Rh1 0.02883(13) 0.02435(13) 0.02549(13) -0.00165(8) 0.00918(10) -0.00094(9)

loop_
_atom_type_symbol
_atom_type_description
_atom_type_scat_dispersion_real
_atom_type_scat_dispersion_imag
_atom_type_scat_source
C C 0.0033 0.0016 'International Tables Vol C Tables 4.2.6.8 and 6.1.1.4'
H H 0.0000 0.0000 'International Tables Vol C Tables 4.2.6.8 and 6.1.1.4'
B B 0.0013 0.0007 'International Tables Vol C Tables 4.2.6.8 and 6.1.1.4'
N N 0.0061 0.0033 'International Tables Vol C Tables 4.2.6.8 and 6.1.1.4'
O O 0.0106 0.0060 'International Tables Vol C Tables 4.2.6.8 and 6.1.1.4'
P P 0.1023 0.0942 'International Tables Vol C Tables 4.2.6.8 and 6.1.1.4'
Cl Cl 0.1484 0.1585 'International Tables Vol C Tables 4.2.6.8 and 6.1.1.4'
Rh Rh -1.1178 0.9187 'International Tables Vol C Tables 4.2.6.8 and 6.1.1.4'

loop_
_geom_angle_atom_site_label_1
_geom_angle_atom_site_label_2
_geom_angle_atom_site_label_3
_geom_angle
N1 C1 P1 112.8(2)
N1 C1 H1A 109.0
P1 C1 H1A 109.0
N1 C1 H1B 109.0
P1 C1 H1B 109.0
H1A C1 H1B 107.8
N3 C2 P1 111.3(3)
N3 C2 H2A 109.4
P1 C2 H2A 109.4
N3 C2 H2B 109.4
P1 C2 H2B 109.4
H2A C2 H2B 108.0
N2 C3 P1 111.9(2)
N2 C3 H3A 109.2
P1 C3 H3A 109.2
N2 C3 H3B 109.2
P1 C3 H3B 109.2
H3A C3 H3B 107.9
N3 C4 N1 114.9(3)
N3 C4 H4A 108.5
N1 C4 H4A 108.5
N3 C4 H4B 108.5
N1 C4 H4B 108.5
H4A C4 H4B 107.5
N1 C5 N2 113.8(3)
N1 C5 H5A 108.8
N2 C5 H5A 108.8
N1 C5 H5B 108.8
N2 C5 H5B 108.8
H5A C5 H5B 107.7
N2 C6 N3 114.1(3)
N2 C6 H6A 108.7
N3 C6 H6A 108.7
N2 C6 H6B 108.7
N3 C6 H6B 108.7
H6A C6 H6B 107.6
N4 C7 P2 111.8(2)
N4 C7 H7A 109.3
P2 C7 H7A 109.3
N4 C7 H7B 109.3
P2 C7 H7B 109.3
H7A C7 H7B 107.9
N6 C8 P2 111.5(3)
N6 C8 H8A 109.3
P2 C8 H8A 109.3
N6 C8 H8B 109.3
P2 C8 H8B 109.3
H8A C8 H8B 108.0
N5 C9 P2 112.3(2)
N5 C9 H9A 109.1
P2 C9 H9A 109.1
N5 C9 H9B 109.1
P2 C9 H9B 109.1
H9A C9 H9B 107.9
N4 C10 N5 114.2(3)
N4 C10 H10A 108.7
N5 C10 H10A 108.7
N4 C10 H10B 108.7
N5 C10 H10B 108.7
H10A C10 H10B 107.6
N6 C11 N5 115.1(3)
N6 C11 H11A 108.5
N5 C11 H11A 108.5
N6 C11 H11B 108.5
N5 C11 H11B 108.5
H11A C11 H11B 107.5
N6 C12 N4 114.2(3)
N6 C12 H12A 108.7
N4 C12 H12A 108.7
N6 C12 H12B 108.7
N4 C12 H12B 108.7
H12A C12 H12B 107.6
C17 C13 C14 107.8(3)
C17 C13 C18 125.8(3)
C14 C13 C18 124.9(3)
C17 C13 Rh1 73.59(17)
C14 C13 Rh1 73.73(17)
C18 C13 Rh1 129.1(2)
C15 C14 C13 107.7(3)
C15 C14 C19 125.0(3)
C13 C14 C19 126.5(3)
C15 C14 Rh1 70.46(17)
C13 C14 Rh1 68.38(17)
C19 C14 Rh1 134.4(2)
C14 C15 C16 108.2(3)
C14 C15 C20 127.3(3)
C16 C15 C20 124.4(3)
C14 C15 Rh1 72.56(18)
C16 C15 Rh1 71.48(17)
C20 C15 Rh1 125.2(2)
C17 C16 C15 107.7(3)
C17 C16 C21 126.9(3)
C15 C16 C21 125.1(3)
C17 C16 Rh1 71.92(17)
C15 C16 Rh1 70.56(17)
C21 C16 Rh1 128.4(2)
C16 C17 C13 108.2(3)
C16 C17 C22 126.5(3)
C13 C17 C22 124.7(3)
C16 C17 Rh1 71.13(17)
C13 C17 Rh1 68.57(16)
C22 C17 Rh1 133.3(2)
C13 C18 H18A 109.5
C13 C18 H18B 109.5
H18A C18 H18B 109.5
C13 C18 H18C 109.5
H18A C18 H18C 109.5
H18B C18 H18C 109.5
C14 C19 H19A 109.5
C14 C19 H19B 109.5
H19A C19 H19B 109.5
C14 C19 H19C 109.5
H19A C19 H19C 109.5
H19B C19 H19C 109.5
C15 C20 H20A 109.5
C15 C20 H20B 109.5
H20A C20 H20B 109.5
C15 C20 H20C 109.5
H20A C20 H20C 109.5
H20B C20 H20C 109.5
C16 C21 H21A 109.5
C16 C21 H21B 109.5
H21A C21 H21B 109.5
C16 C21 H21C 109.5
H21A C21 H21C 109.5
H21B C21 H21C 109.5
C17 C22 H22A 109.5
C17 C22 H22B 109.5
H22A C22 H22B 109.5
C17 C22 H22C 109.5
H22A C22 H22C 109.5
H22B C22 H22C 109.5
C28 C23 C24 113.9(3)
C28 C23 B1 124.8(3)
C24 C23 B1 121.3(3)
C25 C24 C23 123.8(4)
C25 C24 H24 118.1
C23 C24 H24 118.1
C26 C25 C24 119.6(4)
C26 C25 H25 120.2
C24 C25 H25 120.2
C27 C26 C25 119.2(4)
C27 C26 H26 120.4
C25 C26 H26 120.4
C26 C27 C28 120.6(4)
C26 C27 H27 119.7
C28 C27 H27 119.7
C23 C28 C27 122.9(4)
C23 C28 H28 118.5
C27 C28 H28 118.5
C34 C29 C30 113.9(3)
C34 C29 B1 125.3(3)
C30 C29 B1 120.8(3)
C31 C30 C29 123.7(4)
C31 C30 H30 118.1
C29 C30 H30 118.1
C32 C31 C30 119.7(4)
C32 C31 H31 120.1
C30 C31 H31 120.1
C31 C32 C33 119.1(3)
C31 C32 H32 120.5
C33 C32 H32 120.5
C32 C33 C34 120.1(3)
C32 C33 H33 119.9
C34 C33 H33 119.9
C33 C34 C29 123.4(3)
C33 C34 H34 118.3
C29 C34 H34 118.3
C36 C35 C40 113.9(3)
C36 C35 B1 124.5(3)
C40 C35 B1 121.6(3)
C35 C36 C37 123.4(4)
C35 C36 H36 118.3
C37 C36 H36 118.3
C38 C37 C36 120.6(4)
C38 C37 H37 119.7
C36 C37 H37 119.7
C37 C38 C39 118.1(4)
C37 C38 H38 120.9
C39 C38 H38 120.9
C38 C39 C40 120.5(4)
C38 C39 H39 119.7
C40 C39 H39 119.7
C39 C40 C35 123.2(4)
C39 C40 H40 118.4
C35 C40 H40 118.4
C46 C41 C42 114.8(3)
C46 C41 B1 121.5(3)
C42 C41 B1 123.7(3)
C41 C42 C43 122.7(4)
C41 C42 H42 118.7
C43 C42 H42 118.7
C44 C43 C42 120.5(4)
C44 C43 H43 119.8
C42 C43 H43 119.8
C43 C44 C45 119.1(4)
C43 C44 H44 120.5
C45 C44 H44 120.5
C44 C45 C46 119.9(4)
C44 C45 H45 120.0
C46 C45 H45 120.0
C41 C46 C45 123.1(4)
C41 C46 H46 118.5
C45 C46 H46 118.5
C23 B1 C41 110.4(3)
C23 B1 C35 109.0(3)
C41 B1 C35 109.7(3)
C23 B1 C29 110.2(3)
C41 B1 C29 108.8(3)
C35 B1 C29 108.7(3)
C4 N1 C5 108.2(3)
C4 N1 C1 110.9(3)
C5 N1 C1 110.4(3)
C6 N2 C3 111.3(4)
C6 N2 C5 108.8(3)
C3 N2 C5 111.3(4)
C4 N3 C6 108.8(4)
C4 N3 C2 112.4(3)
C6 N3 C2 110.8(3)
C12 N4 C10 109.2(3)
C12 N4 C7 110.9(3)
C10 N4 C7 111.4(3)
C10 N5 C11 108.2(3)
C10 N5 C9 110.6(3)
C11 N5 C9 110.7(3)
C12 N6 C11 108.4(3)
C12 N6 C8 111.2(3)
C11 N6 C8 111.7(3)
C2 P1 C1 99.35(18)
C2 P1 C3 97.4(2)
C1 P1 C3 97.16(18)
C2 P1 Rh1 121.78(13)
C1 P1 Rh1 112.13(12)
C3 P1 Rh1 124.01(12)
C8 P2 C9 99.26(18)
C8 P2 C7 97.46(16)
C9 P2 C7 97.48(17)
C8 P2 Rh1 122.96(12)
C9 P2 Rh1 111.43(11)
C7 P2 Rh1 123.18(11)
C13 Rh1 C15 63.25(12)
C13 Rh1 C16 63.18(12)
C15 Rh1 C16 37.96(12)
C13 Rh1 C17 37.84(12)
C15 Rh1 C17 62.46(11)
C16 Rh1 C17 36.95(12)
C13 Rh1 C14 37.89(12)
C15 Rh1 C14 36.98(13)
C16 Rh1 C14 62.40(12)
C17 Rh1 C14 62.25(11)
C13 Rh1 P1 106.16(9)
C15 Rh1 P1 114.86(9)
C16 Rh1 P1 152.66(9)
C17 Rh1 P1 143.32(9)
C14 Rh1 P1 93.35(9)
C13 Rh1 P2 112.91(9)
C15 Rh1 P2 147.46(9)
C16 Rh1 P2 109.90(9)
C17 Rh1 P2 94.21(8)
C14 Rh1 P2 150.79(9)
P1 Rh1 P2 97.44(3)
C13 Rh1 Cl1 155.71(9)
C15 Rh1 Cl1 92.73(9)
C16 Rh1 Cl1 96.03(9)
C17 Rh1 Cl1 129.15(9)
C14 Rh1 Cl1 122.79(9)
P1 Rh1 Cl1 86.57(3)
P2 Rh1 Cl1 85.02(3)

loop_
_geom_bond_atom_site_label_1
_geom_bond_atom_site_label_2
_geom_bond_distance
C1 N1 1.471(5)
C1 P1 1.841(3)
C1 H1A 0.9900
C1 H1B 0.9900
C2 N3 1.466(5)
C2 P1 1.840(4)
C2 H2A 0.9900
C2 H2B 0.9900
C3 N2 1.470(5)
C3 P1 1.848(4)
C3 H3A 0.9900
C3 H3B 0.9900
C4 N3 1.454(5)
C4 N1 1.460(6)
C4 H4A 0.9900
C4 H4B 0.9900
C5 N1 1.470(5)
C5 N2 1.473(6)
C5 H5A 0.9900
C5 H5B 0.9900
C6 N2 1.449(6)
C6 N3 1.456(6)
C6 H6A 0.9900
C6 H6B 0.9900
C7 N4 1.473(4)
C7 P2 1.852(3)
C7 H7A 0.9900
C7 H7B 0.9900
C8 N6 1.471(5)
C8 P2 1.843(3)
C8 H8A 0.9900
C8 H8B 0.9900
C9 N5 1.474(4)
C9 P2 1.848(3)
C9 H9A 0.9900
C9 H9B 0.9900
C10 N4 1.461(5)
C10 N5 1.467(5)
C10 H10A 0.9900
C10 H10B 0.9900
C11 N6 1.460(5)
C11 N5 1.470(6)
C11 H11A 0.9900
C11 H11B 0.9900
C12 N6 1.458(5)
C12 N4 1.456(5)
C12 H12A 0.9900
C12 H12B 0.9900
C13 C17 1.434(5)
C13 C14 1.437(5)
C13 C18 1.504(5)
C13 Rh1 2.176(3)
C14 C15 1.416(5)
C14 C19 1.492(5)
C14 Rh1 2.247(3)
C15 C16 1.447(5)
C15 C20 1.487(5)
C15 Rh1 2.219(3)
C16 C17 1.418(4)
C16 C21 1.487(5)
C16 Rh1 2.232(3)
C17 C22 1.492(5)
C17 Rh1 2.242(3)
C18 H18A 0.9800
C18 H18B 0.9800
C18 H18C 0.9800
C19 H19A 0.9800
C19 H19B 0.9800
C19 H19C 0.9800
C20 H20A 0.9800
C20 H20B 0.9800
C20 H20C 0.9800
C21 H21A 0.9800
C21 H21B 0.9800
C21 H21C 0.9800
C22 H22A 0.9800
C22 H22B 0.9800
C22 H22C 0.9800
C23 C28 1.393(5)
C23 C24 1.408(5)
C23 B1 1.647(5)
C24 C25 1.385(5)
C24 H24 0.9500
C25 C26 1.374(6)
C25 H25 0.9500
C26 C27 1.365(7)
C26 H26 0.9500
C27 C28 1.395(6)
C27 H27 0.9500
C28 H28 0.9500
C29 C34 1.393(5)
C29 C30 1.405(5)
C29 B1 1.666(5)
C30 C31 1.384(5)
C30 H30 0.9500
C31 C32 1.372(6)
C31 H31 0.9500
C32 C33 1.377(5)
C32 H32 0.9500
C33 C34 1.388(5)
C33 H33 0.9500
C34 H34 0.9500
C35 C36 1.390(5)
C35 C40 1.396(5)
C35 B1 1.662(5)
C36 C37 1.395(5)
C36 H36 0.9500
C37 C38 1.361(6)
C37 H37 0.9500
C38 C39 1.380(6)
C38 H38 0.9500
C39 C40 1.387(6)
C39 H39 0.9500
C40 H40 0.9500
C41 C46 1.387(5)
C41 C42 1.394(5)
C41 B1 1.648(5)
C42 C43 1.391(5)
C42 H42 0.9500
C43 C44 1.361(6)
C43 H43 0.9500
C44 C45 1.371(6)
C44 H44 0.9500
C45 C46 1.393(5)
C45 H45 0.9500
C46 H46 0.9500
P1 Rh1 2.2970(8)
P2 Rh1 2.3059(8)
Cl1 Rh1 2.4087(8)
C47 O1 1.388(11)
C47 H47A 0.9800
C47 H47B 0.9800
C47 H47C 0.9800
O1 H2 0.8400
